data_7234405
loop_
_publ_author_name
'Guang-Quan Mei'
'Wei-Qiang Liao'

_publ_section_title
;
 Structural phase transitions coupled with prominent dielectric anomalies
 and dielectric relaxation in a one-dimensional organic-inorganic hybrid
 compound [C3H4NS][CdCl3]
;
_journal_name_full 'Journal of Materials Chemistry C'
_journal_page_first 8535
_journal_page_last 8541
_journal_paper_doi 10.1039/C5TC02023A
_journal_volume 3
_journal_year 2015
_chemical_formula_moiety 'Cd Cl3, C3 H4 N S'
_chemical_formula_sum 'C3 H4 Cd Cl3 N S'
_chemical_formula_weight 304.89
_space_group_IT_number 63
_space_group_name_Hall '-C 2c 2'
_space_group_name_H-M_alt 'C m c m'
_symmetry_cell_setting orthorhombic
_symmetry_space_group_name_Hall '-C 2c 2'
_symmetry_space_group_name_H-M 'C m c m'
_atom_sites_solution_hydrogens geom
_atom_sites_solution_primary direct
_atom_sites_solution_secondary difmap
_cell_angle_alpha 90.00
_cell_angle_beta 90.00
_cell_angle_gamma 90.00
_cell_formula_units_Z 4
_cell_length_a 7.1960(2)
_cell_length_b 17.075(4)
_cell_length_c 6.6494(5)
_cell_measurement_reflns_used 12903
_cell_measurement_temperature 253(2)
_cell_measurement_theta_max 27.45
_cell_measurement_theta_min 3.08
_cell_volume 817.0(2)
_computing_cell_refinement 'CrystalClear (Rigaku, 2005)'
_computing_data_collection 'CrystalClear (Rigaku, 2005)'
_computing_data_reduction 'CrystalClear (Rigaku, 2005)'
_computing_molecular_graphics 'DIAMOND (Brandenburg & Putz, 2005)'
_computing_publication_material 'PRPKAPPA (Ferguson, 1999)'
_computing_structure_refinement 'SHELXL-97 (Sheldrick, 2008)'
_computing_structure_solution 'SHELXS-97 (Sheldrick, 2008)'
_diffrn_ambient_temperature 253(2)
_diffrn_measured_fraction_theta_full 0.995
_diffrn_measured_fraction_theta_max 0.995
_diffrn_measurement_device_type 'Rigaku SCXmini diffractometer'
_diffrn_measurement_method '\w scans'
_diffrn_radiation_monochromator graphite
_diffrn_radiation_source 'fine-focus sealed tube'
_diffrn_radiation_type MoK\a
_diffrn_radiation_wavelength 0.71073
_diffrn_reflns_av_R_equivalents 0.0351
_diffrn_reflns_av_unetI/netI 0.0266
_diffrn_reflns_limit_h_max 9
_diffrn_reflns_limit_h_min -6
_diffrn_reflns_limit_k_max 22
_diffrn_reflns_limit_k_min -21
_diffrn_reflns_limit_l_max 8
_diffrn_reflns_limit_l_min -8
_diffrn_reflns_number 2908
_diffrn_reflns_theta_full 27.48
_diffrn_reflns_theta_max 27.48
_diffrn_reflns_theta_min 3.07
_exptl_absorpt_coefficient_mu 3.820
_exptl_absorpt_correction_T_max 0.343
_exptl_absorpt_correction_T_min 0.263
_exptl_absorpt_correction_type multi-scan
_exptl_absorpt_process_details 'CrystalClear (Rigaku, 2005)'
_exptl_crystal_colour colorless
_exptl_crystal_density_diffrn 2.479
_exptl_crystal_density_method 'not measured'
_exptl_crystal_description block
_exptl_crystal_F_000 576
_exptl_crystal_size_max 0.36
_exptl_crystal_size_mid 0.32
_exptl_crystal_size_min 0.28
_refine_diff_density_max 0.688
_refine_diff_density_min -0.780
_refine_diff_density_rms 0.113
_refine_ls_extinction_coef 0.0087(7)
_refine_ls_extinction_expression Fc^*^=kFc[1+0.001xFc^2^\l^3^/sin(2\q)]^-1/4^
_refine_ls_extinction_method SHELXL
_refine_ls_goodness_of_fit_ref 1.025
_refine_ls_hydrogen_treatment mixed
_refine_ls_matrix_type full
_refine_ls_number_parameters 34
_refine_ls_number_reflns 549
_refine_ls_number_restraints 4
_refine_ls_restrained_S_all 1.066
_refine_ls_R_factor_all 0.0272
_refine_ls_R_factor_gt 0.0242
_refine_ls_shift/su_max 0.000
_refine_ls_shift/su_mean 0.000
_refine_ls_structure_factor_coef Fsqd
_refine_ls_weighting_details 'calc w=1/[\s^2^(Fo^2^)+(0.0300P)^2^+2.4842P] where P=(Fo^2^+2Fc^2^)/3'
_refine_ls_weighting_scheme calc
_refine_ls_wR_factor_gt 0.0580
_refine_ls_wR_factor_ref 0.0597
_reflns_number_gt 505
_reflns_number_total 549
_reflns_threshold_expression >2sigma(I)
_cod_data_source_file J-Mater-Chem-C-2015-3-8535.cif
_cod_data_source_block 253k
_cod_depositor_comments
;
The following automatic conversions were performed:

data item '_symmetry_cell_setting' value 'Orthorhombic' was changed
to 'orthorhombic' in accordance with the built-in table derived from
the CIF Core dictionary named 'cif_core.dic' version 2.4.5 last
updated on 2014-11-21.

Automatic conversion script
Id: cif_fix_values 6909 2019-04-08 15:41:33Z antanas 
;
_cod_original_cell_volume 817(4)
_cod_database_code 7234405

loop_
_symmetry_equiv_pos_as_xyz
'x, y, z'
'-x, -y, z+1/2'
'-x, y, -z+1/2'
'x, -y, -z'
'x+1/2, y+1/2, z'
'-x+1/2, -y+1/2, z+1/2'
'-x+1/2, y+1/2, -z+1/2'
'x+1/2, -y+1/2, -z'
'-x, -y, -z'
'x, y, -z-1/2'
'x, -y, z-1/2'
'-x, y, z'
'-x+1/2, -y+1/2, -z'
'x+1/2, y+1/2, -z-1/2'
'x+1/2, -y+1/2, z-1/2'
'-x+1/2, y+1/2, z'

loop_
_atom_site_label
_atom_site_type_symbol
_atom_site_fract_x
_atom_site_fract_y
_atom_site_fract_z
_atom_site_U_iso_or_equiv
_atom_site_adp_type
_atom_site_occupancy
_atom_site_symmetry_multiplicity
_atom_site_calc_flag
_atom_site_refinement_flags
_atom_site_disorder_assembly
_atom_site_disorder_group
C2 C 0.0000 0.7437(5) 0.2500 0.057(3) Uani 1 4 d SD . .
H2 H 0.0000 0.6911 0.2500 0.069 Uiso 1 4 d SR . .
C1 C 0.0000 0.8735(3) 0.1576(8) 0.0431(14) Uani 1 2 d SD . .
H1A H 0.0000 0.9192 0.0734 0.052 Uiso 0.50 2 d SPR . .
H1C H 0.0000 0.9224 0.0864 0.052 Uiso 0.50 2 d SPR . .
Cd1 Cd 1.0000 0.5000 0.0000 0.0213(2) Uani 1 4 d S . .
Cl2 Cl 1.0000 0.38017(9) 0.2500 0.0267(4) Uani 1 4 d S . .
Cl1 Cl 0.75198(14) 0.55829(6) 0.2500 0.0247(3) Uani 1 2 d S . .
S1 S 0.0000 0.7977(3) 0.0399(6) 0.0593(10) Uani 0.50 2 d SPD . .
N1 N 0.0000 0.7952(10) 0.088(2) 0.0593(10) Uani 0.50 2 d SPD . .
H1 H 0.0000 0.7807 -0.0419 0.071 Uiso 0.50 2 d SPR . .

loop_
_atom_site_aniso_label
_atom_site_aniso_U_11
_atom_site_aniso_U_22
_atom_site_aniso_U_33
_atom_site_aniso_U_23
_atom_site_aniso_U_13
_atom_site_aniso_U_12
C2 0.078(7) 0.020(4) 0.074(7) 0.000 0.000 0.000
C1 0.044(3) 0.036(3) 0.049(3) 0.025(2) 0.000 0.000
Cd1 0.0241(3) 0.0273(3) 0.0124(3) -0.00154(16) 0.000 0.000
Cl2 0.0352(8) 0.0217(7) 0.0231(7) 0.000 0.000 0.000
Cl1 0.0218(5) 0.0328(6) 0.0194(5) 0.000 0.000 0.0065(4)
S1 0.092(2) 0.0540(16) 0.032(2) -0.0185(17) 0.000 0.000
N1 0.092(2) 0.0540(16) 0.032(2) -0.0185(17) 0.000 0.000

loop_
_atom_type_symbol
_atom_type_description
_atom_type_scat_dispersion_real
_atom_type_scat_dispersion_imag
_atom_type_scat_source
C C 0.0033 0.0016 'International Tables Vol C Tables 4.2.6.8 and 6.1.1.4'
H H 0.0000 0.0000 'International Tables Vol C Tables 4.2.6.8 and 6.1.1.4'
N N 0.0061 0.0033 'International Tables Vol C Tables 4.2.6.8 and 6.1.1.4'
S S 0.1246 0.1234 'International Tables Vol C Tables 4.2.6.8 and 6.1.1.4'
Cl Cl 0.1484 0.1585 'International Tables Vol C Tables 4.2.6.8 and 6.1.1.4'
Cd Cd -0.8075 1.2024 'International Tables Vol C Tables 4.2.6.8 and 6.1.1.4'

loop_
_geom_angle_atom_site_label_1
_geom_angle_atom_site_label_2
_geom_angle_atom_site_label_3
_geom_angle
_geom_angle_site_symmetry_1
_geom_angle_site_symmetry_3
N1 C2 N1 101.5(15) . 10_556
N1 C2 S1 5.8(8) . .
N1 C2 S1 107.3(8) 10_556 .
N1 C2 S1 107.3(8) . 10_556
N1 C2 S1 5.8(8) 10_556 10_556
S1 C2 S1 113.1(6) . 10_556
N1 C2 H2 129.3 . .
N1 C2 H2 129.3 10_556 .
S1 C2 H2 123.4 . .
S1 C2 H2 123.4 10_556 .
C1 C1 N1 109.0(7) 10_556 .
C1 C1 S1 121.2(3) 10_556 .
N1 C1 S1 12.1(7) . .
C1 C1 H1A 125.7 10_556 .
N1 C1 H1A 125.3 . .
S1 C1 H1A 113.1 . .
C1 C1 H1C 119.6 10_556 .
N1 C1 H1C 131.4 . .
S1 C1 H1C 119.3 . .
H1A C1 H1C 6.1 . .
Cl1 Cd1 Cl1 180.00(4) 11_565 3_755
Cl1 Cd1 Cl1 85.30(19) 11_565 9_765
Cl1 Cd1 Cl1 94.70(19) 3_755 9_765
Cl1 Cd1 Cl1 94.70(19) 11_565 .
Cl1 Cd1 Cl1 85.30(19) 3_755 .
Cl1 Cd1 Cl1 180.0 9_765 .
Cl1 Cd1 Cl2 96.01(15) 11_565 .
Cl1 Cd1 Cl2 83.99(2) 3_755 .
Cl1 Cd1 Cl2 96.01(15) 9_765 .
Cl1 Cd1 Cl2 83.99(2) . .
Cl1 Cd1 Cl2 83.99(2) 11_565 9_765
Cl1 Cd1 Cl2 96.01(15) 3_755 9_765
Cl1 Cd1 Cl2 83.99(2) 9_765 9_765
Cl1 Cd1 Cl2 96.01(15) . 9_765
Cl2 Cd1 Cl2 180.00(4) . 9_765
Cl1 Cd1 Cd1 50.87(10) 11_565 2_764
Cl1 Cd1 Cd1 129.13(10) 3_755 2_764
Cl1 Cd1 Cd1 50.87(10) 9_765 2_764
Cl1 Cd1 Cd1 129.13(10) . 2_764
Cl2 Cd1 Cd1 129.09(11) . 2_764
Cl2 Cd1 Cd1 50.91(11) 9_765 2_764
Cl1 Cd1 Cd1 129.13(10) 11_565 2_765
Cl1 Cd1 Cd1 50.87(10) 3_755 2_765
Cl1 Cd1 Cd1 129.13(10) 9_765 2_765
Cl1 Cd1 Cd1 50.87(10) . 2_765
Cl2 Cd1 Cd1 50.91(11) . 2_765
Cl2 Cd1 Cd1 129.09(11) 9_765 2_765
Cd1 Cd1 Cd1 180.0 2_764 2_765
Cd1 Cl2 Cd1 78.2(2) 2_765 .
Cd1 Cl1 Cd1 78.26(3) 2_765 .
C1 S1 C2 92.3(4) . .
C2 N1 C1 110.2(12) . .
C2 N1 H1 124.8 . .
C1 N1 H1 125.0 . .

loop_
_geom_bond_atom_site_label_1
_geom_bond_atom_site_label_2
_geom_bond_distance
_geom_bond_site_symmetry_2
C2 N1 1.389(16) .
C2 N1 1.389(16) 10_556
C2 S1 1.674(8) .
C2 S1 1.674(8) 10_556
C2 H2 0.8988 .
C1 C1 1.228(11) 10_556
C1 N1 1.415(17) .
C1 S1 1.513(8) .
C1 H1A 0.9600 .
C1 H1C 0.9599 .
Cd1 Cl1 2.6343(10) 11_565
Cd1 Cl1 2.6343(10) 3_755
Cd1 Cl1 2.6343(10) 9_765
Cd1 Cl1 2.6343(10) .
Cd1 Cl2 2.6363(13) .
Cd1 Cl2 2.6363(13) 9_765
Cd1 Cd1 3.3247(8) 2_764
Cd1 Cd1 3.3247(8) 2_765
Cl2 Cd1 2.6363(13) 2_765
Cl1 Cd1 2.6343(10) 2_765
N1 H1 0.9000 .

loop_
_geom_torsion_atom_site_label_1
_geom_torsion_atom_site_label_2
_geom_torsion_atom_site_label_3
_geom_torsion_atom_site_label_4
_geom_torsion
_geom_torsion_site_symmetry_1
_geom_torsion_site_symmetry_2
_geom_torsion_site_symmetry_3
_geom_torsion_site_symmetry_4
Cl1 Cd1 Cl2 Cd1 -137.06(2) 11_565 . . 2_765
Cl1 Cd1 Cl2 Cd1 42.94(2) 3_755 . . 2_765
Cl1 Cd1 Cl2 Cd1 137.06(2) 9_765 . . 2_765
Cl1 Cd1 Cl2 Cd1 -42.94(2) . . . 2_765
Cl2 Cd1 Cl2 Cd1 27.86(7) 9_765 . . 2_765
Cd1 Cd1 Cl2 Cd1 180.0 2_764 . . 2_765
Cl1 Cd1 Cl1 Cd1 138.53(10) 11_565 . . 2_765
Cl1 Cd1 Cl1 Cd1 -41.47(10) 3_755 . . 2_765
Cl1 Cd1 Cl1 Cd1 -101(29) 9_765 . . 2_765
Cl2 Cd1 Cl1 Cd1 42.97(6) . . . 2_765
Cl2 Cd1 Cl1 Cd1 -137.03(2) 9_765 . . 2_765
Cd1 Cd1 Cl1 Cd1 180.0 2_764 . . 2_765
C1 C1 S1 C2 0.000(3) 10_556 . . .
N1 C1 S1 C2 0.000(10) . . . .
N1 C2 S1 C1 0.000(14) . . . .
N1 C2 S1 C1 0.000(2) 10_556 . . .
S1 C2 S1 C1 0.000(2) 10_556 . . .
N1 C2 N1 C1 0.000(3) 10_556 . . .
S1 C2 N1 C1 180.00(5) . . . .
S1 C2 N1 C1 0.000(4) 10_556 . . .
C1 C1 N1 C2 0.000(5) 10_556 . . .
S1 C1 N1 C2 180.00(3) . . . .
